data_2016372
loop_
_publ_author_name
'Ying-Ying Liu'
'Jin Yang'
'Ji-Cheng Ma'
'Jian-Fang Ma'

_publ_section_title
;Poly[bis(\m~3~-benzene-1,3,5-tricarboxylato-\k^3^<i>O</i>^1^:<i>O</i>^3^:<i>O</i>^5^)tris[\m~2~-1,3-bis(imidazol-1-ylmethyl)benzene-\k^2^<i>N</i>:<i>N</i>']tricobalt(II)]
 and
 poly[[diaquabis(\m~3~-benzene-1,3,5-tricarboxylato-\k^3^<i>O</i>^1^:<i>O</i>^3^:<i>O</i>^5^)tris[\m~2~-1,4-bis(imidazol-1-ylmethyl)benzene-\k^2^<i>N</i>:<i>N</i>']tricobalt(II)]
 monohydrate]
;
_journal_coeditor_code BG3062
_journal_issue 1
_journal_name_full 'Acta Crystallographica Section C'
_journal_page_first m33
_journal_page_last m36
_journal_paper_doi 10.1107/S0108270107059124
_journal_volume 64
_journal_year 2008
_chemical_formula_iupac '[Co3 (C9 H3 O6)2 (C14 H14 N4)3 (H2 O)2] , H2 O'
_chemical_formula_moiety 'C60 H52 Co3 N12 O14 , H2 O'
_chemical_formula_sum 'C60 H54 Co3 N12 O15'
_chemical_formula_weight 1359.94
_chemical_name_systematic
;
poly[diaquabis[\m~3~-benzene-1,3,5-tricarboxylato-
\k^3^<i>O</i>^1^:<i>O</i>^3^:<i>O</i>^5^]tris[\m~2~-1,4-bis(imidazol-1-
ylmethyl)benzene-\k^2^<i>N</i>:<i>N</i>']tricobalt(II)] monohydrate]
;
_space_group_IT_number 14
_symmetry_cell_setting monoclinic
_symmetry_space_group_name_Hall '-P 2ybc'
_symmetry_space_group_name_H-M 'P 1 21/c 1'
_atom_sites_solution_hydrogens geom
_atom_sites_solution_primary direct
_atom_sites_solution_secondary difmap
_audit_creation_method SHELXL97
_cell_angle_alpha 90.00
_cell_angle_beta 99.730(6)
_cell_angle_gamma 90.00
_cell_formula_units_Z 2
_cell_length_a 14.160(4)
_cell_length_b 10.105(3)
_cell_length_c 20.927(4)
_cell_measurement_reflns_used 6672
_cell_measurement_temperature 293(2)
_cell_measurement_theta_max 27.5
_cell_measurement_theta_min 3.0
_cell_volume 2951.3(13)
_computing_cell_refinement 'SAINT (Bruker, 1999)'
_computing_data_collection 'SMART (Bruker, 1997)'
_computing_data_reduction 'SAINT (Bruker, 1999)'
_computing_molecular_graphics 'SHELXTL-Plus (Sheldrick, 1990)'
_computing_publication_material 'SHELXL97 (Sheldrick, 1997)'
_computing_structure_refinement 'SHELXL97 (Sheldrick, 1997)'
_computing_structure_solution 'SHELXS97 (Sheldrick, 1997)'
_diffrn_ambient_temperature 293(2)
_diffrn_measured_fraction_theta_full 0.988
_diffrn_measured_fraction_theta_max 0.985
_diffrn_measurement_device_type 'Rigaku R-AXIS RAPID'
_diffrn_measurement_method \w
_diffrn_radiation_monochromator graphite
_diffrn_radiation_source 'fine-focus sealed tube'
_diffrn_radiation_type MoK\a
_diffrn_radiation_wavelength 0.71069
_diffrn_reflns_av_R_equivalents 0.1138
_diffrn_reflns_av_sigmaI/netI 0.1066
_diffrn_reflns_limit_h_max 18
_diffrn_reflns_limit_h_min -18
_diffrn_reflns_limit_k_max 13
_diffrn_reflns_limit_k_min -12
_diffrn_reflns_limit_l_max 27
_diffrn_reflns_limit_l_min -24
_diffrn_reflns_number 24924
_diffrn_reflns_theta_full 25.00
_diffrn_reflns_theta_max 27.47
_diffrn_reflns_theta_min 3.02
_diffrn_standards_interval_time 0
_diffrn_standards_number 0
_exptl_absorpt_coefficient_mu 0.913
_exptl_absorpt_correction_T_max 0.83
_exptl_absorpt_correction_T_min 0.77
_exptl_absorpt_correction_type multi-scan
_exptl_absorpt_process_details '(SADABS; Sheldrick, 1996)'
_exptl_crystal_colour violet
_exptl_crystal_density_diffrn 1.530
_exptl_crystal_density_method 'not measured'
_exptl_crystal_description block
_exptl_crystal_F_000 1398
_exptl_crystal_size_max 0.31
_exptl_crystal_size_mid 0.28
_exptl_crystal_size_min 0.21
_refine_diff_density_max 0.705
_refine_diff_density_min -0.690
_refine_ls_extinction_coef 0.0016(4)
_refine_ls_extinction_expression Fc^*^=kFc[1+0.001xFc^2^\l^3^/sin(2\q)]^-1/4^
_refine_ls_extinction_method SHELXL
_refine_ls_goodness_of_fit_ref 1.132
_refine_ls_hydrogen_treatment mixed
_refine_ls_matrix_type full
_refine_ls_number_parameters 413
_refine_ls_number_reflns 6651
_refine_ls_number_restraints 0
_refine_ls_restrained_S_all 1.132
_refine_ls_R_factor_all 0.1547
_refine_ls_R_factor_gt 0.0743
_refine_ls_shift/su_max 0.000
_refine_ls_shift/su_mean 0.000
_refine_ls_structure_factor_coef Fsqd
_refine_ls_weighting_details 'calc w=1/[\s^2^(Fo^2^)+(0.0501P)^2^] where P=(Fo^2^+2Fc^2^)/3'
_refine_ls_weighting_scheme calc
_refine_ls_wR_factor_gt 0.1381
_refine_ls_wR_factor_ref 0.1654
_reflns_number_gt 3309
_reflns_number_total 6651
_reflns_threshold_expression I>2\s(I)
_cod_data_source_file bg3062.cif
_cod_data_source_block II
_cod_depositor_comments
;
The following automatic conversions were performed:
'_geom_bond_publ_flag' value 'Y' changed to 'y' according to
'/home/saulius/struct/CIF-dictionaries/cif_core.dic' dictionary named
'cif_core.dic' version 2.4.1 from 2010-06-29 (10 times).

Automatic conversion script
Id: cif_fix_enum 1527 2010-12-29 10:47:43Z saulius 

The following automatic conversions were performed:

'_geom_bond_publ_flag' value 'Y' changed to 'y' according to
/home/saulius/struct/CIF-dictionaries/cif_core.dic dictionary named
'cif_core.dic' version 2.4.1 from 2010-06-29 (10 times).

Automatic conversion script
Id: cif_fix_values 1715 2011-07-08 13:25:40Z adriana 
;
_cod_original_cell_volume 2951.3(14)
_cod_original_sg_symbol_H-M 'P 21/c'
_cod_database_code 2016372
_cod_database_fobs_code 2016372

loop_
_symmetry_equiv_pos_as_xyz
'x, y, z'
'-x, y+1/2, -z+1/2'
'-x, -y, -z'
'x, -y-1/2, z-1/2'

loop_
_atom_site_type_symbol
_atom_site_label
_atom_site_fract_x
_atom_site_fract_y
_atom_site_fract_z
_atom_site_U_iso_or_equiv
_atom_site_adp_type
_atom_site_calc_flag
_atom_site_refinement_flags
_atom_site_occupancy
Co Co1 0.0000 0.0000 0.0000 0.0452(3) Uani d S 1
Co Co2 -0.39399(5) -0.31962(6) 0.18718(3) 0.0407(2) Uani d . 1
C C1 -0.2211(4) 0.1803(5) 0.0839(2) 0.0376(11) Uani d . 1
C C2 -0.2593(4) 0.0615(4) 0.1011(2) 0.0358(11) Uani d . 1
H H2 -0.2357 -0.0175 0.0873 0.043 Uiso calc R 1
C C3 -0.3315(4) 0.0576(4) 0.1382(2) 0.0345(11) Uani d . 1
C C4 -0.3659(4) 0.1764(4) 0.1587(2) 0.0360(11) Uani d . 1
H H4 -0.4155 0.1756 0.1827 0.043 Uiso calc R 1
C C5 -0.3271(4) 0.2959(4) 0.1437(2) 0.0379(11) Uani d . 1
C C6 -0.2560(4) 0.2975(4) 0.1055(2) 0.0395(12) Uani d . 1
H H6 -0.2314 0.3779 0.0943 0.047 Uiso calc R 1
C C7 -0.1441(4) 0.1804(5) 0.0434(2) 0.0429(12) Uani d . 1
C C8 -0.3682(4) -0.0701(4) 0.1591(2) 0.0380(11) Uani d . 1
C C9 -0.3577(4) 0.4225(5) 0.1720(2) 0.0435(13) Uani d . 1
C C10 0.0442(4) 0.0452(5) -0.2916(2) 0.0490(13) Uani d . 1
C C11 0.0323(5) 0.0285(6) -0.3577(3) 0.0666(18) Uani d . 1
H H11 -0.0145 0.0767 -0.3845 0.080 Uiso calc R 1
C C12 0.0893(5) -0.0590(6) -0.3848(3) 0.0678(18) Uani d . 1
H H12 0.0801 -0.0690 -0.4296 0.081 Uiso calc R 1
C C13 0.1586(4) -0.1309(6) -0.3469(3) 0.0512(14) Uani d . 1
C C14 0.1706(5) -0.1139(7) -0.2816(3) 0.0696(18) Uani d . 1
H H14 0.2179 -0.1617 -0.2551 0.083 Uiso calc R 1
C C15 0.1148(5) -0.0284(7) -0.2542(3) 0.0715(19) Uani d . 1
H H15 0.1245 -0.0195 -0.2093 0.086 Uiso calc R 1
C C16 -0.0190(5) 0.1358(6) -0.2614(3) 0.0630(16) Uani d . 1
H H16A 0.0152 0.2174 -0.2487 0.076 Uiso calc R 1
H H16B -0.0751 0.1575 -0.2930 0.076 Uiso calc R 1
C C17 0.2173(4) -0.2320(6) -0.3756(3) 0.0592(15) Uani d . 1
H H17A 0.2216 -0.3117 -0.3494 0.071 Uiso calc R 1
H H17B 0.1846 -0.2547 -0.4188 0.071 Uiso calc R 1
C C18 -0.0096(4) 0.0952(6) -0.1425(2) 0.0528(14) Uani d . 1
H H18 0.0372 0.1584 -0.1288 0.063 Uiso calc R 1
C C19 -0.1122(5) -0.0232(6) -0.2051(3) 0.0639(16) Uani d . 1
H H19 -0.1504 -0.0594 -0.2414 0.077 Uiso calc R 1
C C20 -0.1101(5) -0.0610(6) -0.1432(3) 0.0619(16) Uani d . 1
H H20 -0.1472 -0.1280 -0.1297 0.074 Uiso calc R 1
C C21 0.3935(4) -0.2166(5) -0.3394(2) 0.0477(13) Uani d . 1
H H21 0.3965 -0.2733 -0.3041 0.057 Uiso calc R 1
C C22 0.4318(5) -0.0816(5) -0.4097(2) 0.0509(14) Uani d . 1
H H22 0.4673 -0.0264 -0.4321 0.061 Uiso calc R 1
C C23 0.3378(5) -0.1013(5) -0.4249(3) 0.0544(15) Uani d . 1
H H23 0.2968 -0.0640 -0.4596 0.065 Uiso calc R 1
C C24 -0.3740(4) -0.3976(5) 0.3275(2) 0.0484(13) Uani d . 1
H H24 -0.3969 -0.4825 0.3171 0.058 Uiso calc R 1
C C25 -0.3162(6) -0.2291(7) 0.3834(3) 0.089(3) Uani d . 1
H H25 -0.2905 -0.1743 0.4177 0.107 Uiso calc R 1
C C26 -0.3333(6) -0.1962(6) 0.3212(3) 0.087(3) Uani d . 1
H H26 -0.3230 -0.1129 0.3048 0.104 Uiso calc R 1
C C27 -0.3303(5) -0.4358(6) 0.4472(3) 0.0639(17) Uani d . 1
H H27A -0.2870 -0.3897 0.4807 0.077 Uiso calc R 1
H H27B -0.2996 -0.5181 0.4385 0.077 Uiso calc R 1
C C28 -0.4199(4) -0.4682(5) 0.4731(2) 0.0453(13) Uani d . 1
C C29 -0.4733(4) -0.3691(6) 0.4957(2) 0.0548(15) Uani d . 1
H H29 -0.4558 -0.2808 0.4928 0.066 Uiso calc R 1
C C30 -0.4476(4) -0.5977(5) 0.4776(2) 0.0523(14) Uani d . 1
H H30 -0.4122 -0.6643 0.4621 0.063 Uiso calc R 1
N N1 -0.0443(3) 0.0148(4) -0.10300(19) 0.0497(11) Uani d . 1
N N2 -0.0492(4) 0.0764(5) -0.2048(2) 0.0533(12) Uani d . 1
N N3 0.3129(3) -0.1871(4) -0.37973(19) 0.0469(11) Uani d . 1
N N4 0.4691(3) -0.1553(4) -0.35562(18) 0.0458(11) Uani d . 1
N N5 -0.3682(3) -0.3033(4) 0.28452(19) 0.0448(10) Uani d . 1
N N6 -0.3426(3) -0.3549(4) 0.38804(19) 0.0496(11) Uani d . 1
O O1 -0.1030(3) 0.2874(4) 0.03588(16) 0.0562(10) Uani d . 1
O O2 -0.1265(3) 0.0715(3) 0.01901(16) 0.0506(9) Uani d . 1
O O3 -0.3241(3) -0.1767(3) 0.14743(15) 0.0444(8) Uani d . 1
O O4 -0.4372(3) -0.0735(3) 0.18735(16) 0.0511(9) Uani d . 1
O O5 -0.4086(3) 0.4172(3) 0.21359(18) 0.0618(11) Uani d . 1
O O6 -0.3272(3) 0.5302(3) 0.15094(16) 0.0534(10) Uani d . 1
O O1WA 0.1962(5) 0.2943(6) -0.0782(4) 0.057(2) Uani d P 0.50
O O2W 0.0631(3) 0.1971(4) 0.00627(17) 0.0593(10) Uani d . 1

loop_
_atom_site_aniso_label
_atom_site_aniso_U_11
_atom_site_aniso_U_22
_atom_site_aniso_U_33
_atom_site_aniso_U_12
_atom_site_aniso_U_13
_atom_site_aniso_U_23
Co1 0.0479(7) 0.0392(6) 0.0539(6) -0.0025(5) 0.0246(4) -0.0045(4)
Co2 0.0490(5) 0.0264(4) 0.0501(4) -0.0002(3) 0.0179(3) 0.0018(3)
C1 0.039(3) 0.031(3) 0.044(3) -0.002(2) 0.011(2) 0.000(2)
C2 0.043(3) 0.022(2) 0.042(3) 0.005(2) 0.006(2) -0.0038(18)
C3 0.042(3) 0.025(2) 0.036(2) 0.000(2) 0.007(2) -0.0015(18)
C4 0.044(3) 0.025(2) 0.040(2) -0.002(2) 0.011(2) -0.0034(18)
C5 0.044(3) 0.024(3) 0.047(3) 0.004(2) 0.011(2) 0.0017(18)
C6 0.049(3) 0.024(3) 0.047(3) 0.000(2) 0.014(2) 0.0024(19)
C7 0.046(3) 0.038(3) 0.047(3) -0.003(3) 0.014(2) -0.009(2)
C8 0.046(3) 0.026(3) 0.044(3) -0.004(2) 0.013(2) 0.0006(19)
C9 0.050(4) 0.025(3) 0.058(3) 0.009(2) 0.014(3) -0.001(2)
C10 0.046(4) 0.053(3) 0.049(3) 0.004(3) 0.011(2) 0.006(2)
C11 0.066(5) 0.078(5) 0.052(4) 0.032(4) -0.001(3) 0.014(3)
C12 0.078(5) 0.078(5) 0.047(3) 0.016(4) 0.009(3) 0.002(3)
C13 0.044(4) 0.052(3) 0.059(3) -0.005(3) 0.011(3) -0.007(3)
C14 0.062(5) 0.085(5) 0.057(4) 0.024(4) -0.003(3) 0.002(3)
C15 0.077(5) 0.088(5) 0.047(3) 0.025(4) 0.003(3) 0.000(3)
C16 0.075(5) 0.057(4) 0.063(4) 0.008(3) 0.030(3) 0.011(3)
C17 0.046(4) 0.061(4) 0.072(4) -0.001(3) 0.012(3) -0.009(3)
C18 0.050(4) 0.057(4) 0.053(3) 0.001(3) 0.014(3) -0.007(3)
C19 0.060(4) 0.069(4) 0.064(4) -0.003(3) 0.012(3) -0.012(3)
C20 0.062(5) 0.055(4) 0.072(4) -0.007(3) 0.021(3) -0.006(3)
C21 0.058(4) 0.034(3) 0.055(3) 0.002(3) 0.018(3) 0.003(2)
C22 0.060(4) 0.037(3) 0.061(3) 0.003(3) 0.022(3) 0.012(2)
C23 0.059(4) 0.043(3) 0.062(3) 0.008(3) 0.012(3) 0.004(3)
C24 0.054(4) 0.038(3) 0.054(3) -0.006(3) 0.013(2) 0.004(2)
C25 0.162(8) 0.044(4) 0.059(4) 0.002(4) 0.009(4) -0.005(3)
C26 0.163(8) 0.033(3) 0.058(4) -0.018(4) 0.002(4) 0.005(3)
C27 0.064(5) 0.073(4) 0.058(3) 0.018(3) 0.018(3) 0.027(3)
C28 0.047(4) 0.052(3) 0.038(3) 0.009(3) 0.014(2) 0.005(2)
C29 0.069(4) 0.039(3) 0.059(3) -0.002(3) 0.018(3) -0.004(2)
C30 0.066(4) 0.042(3) 0.050(3) 0.012(3) 0.015(3) -0.002(2)
N1 0.052(3) 0.049(3) 0.055(3) -0.003(2) 0.031(2) -0.003(2)
N2 0.058(3) 0.048(3) 0.057(3) 0.004(2) 0.018(2) 0.002(2)
N3 0.046(3) 0.040(3) 0.056(3) 0.000(2) 0.011(2) -0.0018(19)
N4 0.054(3) 0.030(2) 0.056(3) 0.004(2) 0.016(2) -0.0033(18)
N5 0.049(3) 0.029(2) 0.059(3) -0.002(2) 0.016(2) 0.0037(18)
N6 0.054(3) 0.052(3) 0.045(2) 0.011(2) 0.014(2) 0.008(2)
O1 0.067(3) 0.044(2) 0.065(2) -0.018(2) 0.0334(19) -0.0042(16)
O2 0.046(2) 0.048(2) 0.062(2) -0.0053(18) 0.0235(17) -0.0117(17)
O3 0.053(2) 0.0233(17) 0.059(2) 0.0032(17) 0.0179(16) 0.0007(14)
O4 0.060(3) 0.035(2) 0.064(2) -0.0027(18) 0.0282(19) 0.0036(15)
O5 0.083(3) 0.036(2) 0.078(3) 0.003(2) 0.045(2) -0.0057(17)
O6 0.066(3) 0.0262(19) 0.073(2) 0.0035(18) 0.0261(19) 0.0013(16)
O1WA 0.060(5) 0.028(4) 0.102(5) 0.010(3) 0.070(4) 0.013(3)
O2W 0.065(3) 0.046(2) 0.070(2) -0.012(2) 0.0209(19) -0.0078(17)

loop_
_atom_type_symbol
_atom_type_description
_atom_type_scat_dispersion_real
_atom_type_scat_dispersion_imag
_atom_type_scat_source
C C 0.0033 0.0016 'International Tables Vol C Tables 4.2.6.8 and 6.1.1.4'
H H 0.0000 0.0000 'International Tables Vol C Tables 4.2.6.8 and 6.1.1.4'
N N 0.0061 0.0033 'International Tables Vol C Tables 4.2.6.8 and 6.1.1.4'
O O 0.0106 0.0060 'International Tables Vol C Tables 4.2.6.8 and 6.1.1.4'
Co Co 0.3494 0.9721 'International Tables Vol C Tables 4.2.6.8 and 6.1.1.4'

loop_
_geom_angle_atom_site_label_1
_geom_angle_atom_site_label_2
_geom_angle_atom_site_label_3
_geom_angle_site_symmetry_1
_geom_angle_site_symmetry_3
_geom_angle
O2 Co1 O2 3 . 180.0(2)
O2 Co1 N1 3 . 86.91(15)
O2 Co1 N1 . . 93.09(15)
O2 Co1 N1 3 3 93.09(15)
O2 Co1 N1 . 3 86.91(15)
N1 Co1 N1 . 3 180.0(2)
O2 Co1 O2W 3 . 88.31(15)
O2 Co1 O2W . . 91.69(15)
N1 Co1 O2W . . 92.53(15)
N1 Co1 O2W 3 . 87.47(15)
O2 Co1 O2W 3 3 91.69(15)
O2 Co1 O2W . 3 88.31(15)
N1 Co1 O2W . 3 87.47(15)
N1 Co1 O2W 3 3 92.53(15)
O2W Co1 O2W . 3 180.00(8)
O6 Co2 O3 1_545 . 95.21(14)
O6 Co2 N4 1_545 4_456 102.55(17)
O3 Co2 N4 . 4_456 114.31(15)
O6 Co2 N5 1_545 . 115.36(16)
O3 Co2 N5 . . 110.01(15)
N4 Co2 N5 4_456 . 117.21(17)
C2 C1 C6 . . 118.5(4)
C2 C1 C7 . . 120.2(4)
C6 C1 C7 . . 121.3(4)
C3 C2 C1 . . 121.8(4)
C3 C2 H2 . . 119.1
C1 C2 H2 . . 119.1
C2 C3 C4 . . 118.6(4)
C2 C3 C8 . . 121.2(4)
C4 C3 C8 . . 120.2(4)
C5 C4 C3 . . 120.6(4)
C5 C4 H4 . . 119.7
C3 C4 H4 . . 119.7
C6 C5 C4 . . 119.7(4)
C6 C5 C9 . . 120.1(4)
C4 C5 C9 . . 120.0(4)
C5 C6 C1 . . 120.7(4)
C5 C6 H6 . . 119.6
C1 C6 H6 . . 119.6
O1 C7 O2 . . 125.3(5)
O1 C7 C1 . . 118.3(4)
O2 C7 C1 . . 116.5(5)
O4 C8 O3 . . 121.3(4)
O4 C8 C3 . . 120.9(4)
O3 C8 C3 . . 117.9(4)
O5 C9 O6 . . 123.9(5)
O5 C9 C5 . . 119.1(4)
O6 C9 C5 . . 117.0(5)
C11 C10 C15 . . 117.3(5)
C11 C10 C16 . . 121.4(5)
C15 C10 C16 . . 121.3(5)
C10 C11 C12 . . 120.7(5)
C10 C11 H11 . . 119.7
C12 C11 H11 . . 119.7
C13 C12 C11 . . 121.0(5)
C13 C12 H12 . . 119.5
C11 C12 H12 . . 119.5
C14 C13 C12 . . 118.2(5)
C14 C13 C17 . . 120.3(5)
C12 C13 C17 . . 121.4(5)
C13 C14 C15 . . 121.4(6)
C13 C14 H14 . . 119.3
C15 C14 H14 . . 119.3
C14 C15 C10 . . 121.3(5)
C14 C15 H15 . . 119.3
C10 C15 H15 . . 119.3
N2 C16 C10 . . 111.8(5)
N2 C16 H16A . . 109.3
C10 C16 H16A . . 109.3
N2 C16 H16B . . 109.3
C10 C16 H16B . . 109.3
H16A C16 H16B . . 107.9
N3 C17 C13 . . 113.4(5)
N3 C17 H17A . . 108.9
C13 C17 H17A . . 108.9
N3 C17 H17B . . 108.9
C13 C17 H17B . . 108.9
H17A C17 H17B . . 107.7
N1 C18 N2 . . 112.6(5)
N1 C18 H18 . . 123.7
N2 C18 H18 . . 123.7
N2 C19 C20 . . 107.6(5)
N2 C19 H19 . . 126.2
C20 C19 H19 . . 126.2
C19 C20 N1 . . 109.4(5)
C19 C20 H20 . . 125.3
N1 C20 H20 . . 125.3
N4 C21 N3 . . 112.0(5)
N4 C21 H21 . . 124.0
N3 C21 H21 . . 124.0
C23 C22 N4 . . 110.1(5)
C23 C22 H22 . . 124.9
N4 C22 H22 . . 124.9
C22 C23 N3 . . 107.0(5)
C22 C23 H23 . . 126.5
N3 C23 H23 . . 126.5
N5 C24 N6 . . 111.3(5)
N5 C24 H24 . . 124.4
N6 C24 H24 . . 124.4
N6 C25 C26 . . 107.6(5)
N6 C25 H25 . . 126.2
C26 C25 H25 . . 126.2
C25 C26 N5 . . 109.9(5)
C25 C26 H26 . . 125.0
N5 C26 H26 . . 125.0
N6 C27 C28 . . 116.1(5)
N6 C27 H27A . . 108.3
C28 C27 H27A . . 108.3
N6 C27 H27B . . 108.3
C28 C27 H27B . . 108.3
H27A C27 H27B . . 107.4
C30 C28 C29 . . 119.1(5)
C30 C28 C27 . . 120.2(5)
C29 C28 C27 . . 120.6(5)
C30 C29 C28 3_446 . 119.4(5)
C30 C29 H29 3_446 . 120.3
C28 C29 H29 . . 120.3
C28 C30 C29 . 3_446 121.5(5)
C28 C30 H30 . . 119.3
C29 C30 H30 3_446 . 119.3
C18 N1 C20 . . 104.3(5)
C18 N1 Co1 . . 126.8(4)
C20 N1 Co1 . . 128.9(4)
C19 N2 C18 . . 106.1(5)
C19 N2 C16 . . 126.3(5)
C18 N2 C16 . . 126.9(5)
C21 N3 C23 . . 106.5(5)
C21 N3 C17 . . 127.1(5)
C23 N3 C17 . . 126.3(5)
C21 N4 C22 . . 104.3(5)
C21 N4 Co2 . 4_655 125.8(4)
C22 N4 Co2 . 4_655 129.7(4)
C24 N5 C26 . . 104.2(4)
C24 N5 Co2 . . 127.4(4)
C26 N5 Co2 . . 128.1(3)
C25 N6 C24 . . 106.9(4)
C25 N6 C27 . . 126.6(5)
C24 N6 C27 . . 126.2(5)
C7 O2 Co1 . . 129.3(3)
C8 O3 Co2 . . 103.6(3)
C9 O6 Co2 . 1_565 107.9(3)

loop_
_geom_bond_atom_site_label_1
_geom_bond_atom_site_label_2
_geom_bond_site_symmetry_2
_geom_bond_distance
_geom_bond_publ_flag
Co1 O2 3 2.033(4) y
Co1 O2 . 2.033(4) y
Co1 N1 . 2.146(4) y
Co1 N1 3 2.146(4) y
Co1 O2W . 2.178(4) y
Co1 O2W 3 2.178(4) y
Co2 O6 1_545 2.003(3) y
Co2 O3 . 2.008(3) y
Co2 N4 4_456 2.010(4) y
Co2 N5 . 2.015(4) y
C1 C2 . 1.388(6) ?
C1 C6 . 1.389(6) ?
C1 C7 . 1.488(7) ?
C2 C3 . 1.386(7) ?
C2 H2 . 0.9300 ?
C3 C4 . 1.390(6) ?
C3 C8 . 1.484(6) ?
C4 C5 . 1.384(6) ?
C4 H4 . 0.9300 ?
C5 C6 . 1.387(7) ?
C5 C9 . 1.504(6) ?
C6 H6 . 0.9300 ?
C7 O1 . 1.251(6) ?
C7 O2 . 1.256(6) ?
C8 O4 . 1.225(6) ?
C8 O3 . 1.288(5) ?
C9 O5 . 1.222(6) ?
C9 O6 . 1.276(6) ?
C10 C11 . 1.376(7) ?
C10 C15 . 1.378(7) ?
C10 C16 . 1.493(8) ?
C11 C12 . 1.381(8) ?
C11 H11 . 0.9300 ?
C12 C13 . 1.363(8) ?
C12 H12 . 0.9300 ?
C13 C14 . 1.358(7) ?
C13 C17 . 1.506(7) ?
C14 C15 . 1.361(8) ?
C14 H14 . 0.9300 ?
C15 H15 . 0.9300 ?
C16 N2 . 1.454(7) ?
C16 H16A . 0.9700 ?
C16 H16B . 0.9700 ?
C17 N3 . 1.443(7) ?
C17 H17A . 0.9700 ?
C17 H17B . 0.9700 ?
C18 N1 . 1.312(6) ?
C18 N2 . 1.344(6) ?
C18 H18 . 0.9300 ?
C19 N2 . 1.345(7) ?
C19 C20 . 1.345(8) ?
C19 H19 . 0.9300 ?
C20 N1 . 1.378(7) ?
C20 H20 . 0.9300 ?
C21 N4 . 1.328(7) ?
C21 N3 . 1.334(6) ?
C21 H21 . 0.9300 ?
C22 C23 . 1.329(8) ?
C22 N4 . 1.382(6) ?
C22 H22 . 0.9300 ?
C23 N3 . 1.373(7) ?
C23 H23 . 0.9300 ?
C24 N5 . 1.323(6) ?
C24 N6 . 1.341(6) ?
C24 H24 . 0.9300 ?
C25 N6 . 1.333(8) ?
C25 C26 . 1.327(8) ?
C25 H25 . 0.9300 ?
C26 N5 . 1.369(6) ?
C26 H26 . 0.9300 ?
C27 N6 . 1.468(6) ?
C27 C28 . 1.498(8) ?
C27 H27A . 0.9700 ?
C27 H27B . 0.9700 ?
C28 C30 . 1.373(7) ?
C28 C29 . 1.385(7) ?
C29 C30 3_446 1.376(8) ?
C29 H29 . 0.9300 ?
C30 C29 3_446 1.376(8) ?
C30 H30 . 0.9300 ?
N4 Co2 4_655 2.010(4) ?
O6 Co2 1_565 2.003(3) ?

loop_
_geom_torsion_atom_site_label_1
_geom_torsion_atom_site_label_2
_geom_torsion_atom_site_label_3
_geom_torsion_atom_site_label_4
_geom_torsion_site_symmetry_1
_geom_torsion_site_symmetry_4
_geom_torsion
C6 C1 C2 C3 . . 0.9(7)
C7 C1 C2 C3 . . -179.5(4)
C1 C2 C3 C4 . . -0.2(7)
C1 C2 C3 C8 . . -176.9(4)
C2 C3 C4 C5 . . -1.7(7)
C8 C3 C4 C5 . . 175.0(4)
C3 C4 C5 C6 . . 2.8(7)
C3 C4 C5 C9 . . -173.5(4)
C4 C5 C6 C1 . . -2.0(7)
C9 C5 C6 C1 . . 174.2(4)
C2 C1 C6 C5 . . 0.2(7)
C7 C1 C6 C5 . . -179.4(4)
C2 C1 C7 O1 . . -171.0(4)
C6 C1 C7 O1 . . 8.7(7)
C2 C1 C7 O2 . . 9.7(7)
C6 C1 C7 O2 . . -170.7(4)
C2 C3 C8 O4 . . -174.0(5)
C4 C3 C8 O4 . . 9.4(7)
C2 C3 C8 O3 . . 7.2(7)
C4 C3 C8 O3 . . -169.5(4)
C6 C5 C9 O5 . . -168.3(5)
C4 C5 C9 O5 . . 8.0(7)
C6 C5 C9 O6 . . 11.1(7)
C4 C5 C9 O6 . . -172.7(4)
C15 C10 C11 C12 . . 0.1(10)
C16 C10 C11 C12 . . -177.8(6)
C10 C11 C12 C13 . . -0.1(11)
C11 C12 C13 C14 . . -0.2(10)
C11 C12 C13 C17 . . 176.6(6)
C12 C13 C14 C15 . . 0.5(10)
C17 C13 C14 C15 . . -176.3(6)
C13 C14 C15 C10 . . -0.5(11)
C11 C10 C15 C14 . . 0.1(10)
C16 C10 C15 C14 . . 178.1(6)
C11 C10 C16 N2 . . 136.2(6)
C15 C10 C16 N2 . . -41.7(8)
C14 C13 C17 N3 . . -79.9(7)
C12 C13 C17 N3 . . 103.4(6)
N2 C19 C20 N1 . . -0.4(7)
N4 C22 C23 N3 . . 1.0(6)
N6 C25 C26 N5 . . -2.0(9)
N6 C27 C28 C30 . . 118.6(6)
N6 C27 C28 C29 . . -64.5(7)
C30 C28 C29 C30 . 3_446 0.5(9)
C27 C28 C29 C30 . 3_446 -176.5(5)
C29 C28 C30 C29 . 3_446 -0.5(9)
C27 C28 C30 C29 . 3_446 176.5(5)
N2 C18 N1 C20 . . 0.4(6)
N2 C18 N1 Co1 . . 177.0(3)
C19 C20 N1 C18 . . 0.0(6)
C19 C20 N1 Co1 . . -176.4(4)
O2 Co1 N1 C18 3 . -67.5(5)
O2 Co1 N1 C18 . . 112.5(5)
N1 Co1 N1 C18 3 . 8E1(3)
O2W Co1 N1 C18 . . 20.7(5)
O2W Co1 N1 C18 3 . -159.3(5)
O2 Co1 N1 C20 3 . 108.3(5)
O2 Co1 N1 C20 . . -71.7(5)
N1 Co1 N1 C20 3 . -11E1(3)
O2W Co1 N1 C20 . . -163.6(5)
O2W Co1 N1 C20 3 . 16.4(5)
C20 C19 N2 C18 . . 0.7(7)
C20 C19 N2 C16 . . 171.4(5)
N1 C18 N2 C19 . . -0.7(7)
N1 C18 N2 C16 . . -171.4(5)
C10 C16 N2 C19 . . -71.6(8)
C10 C16 N2 C18 . . 97.3(6)
N4 C21 N3 C23 . . 0.0(6)
N4 C21 N3 C17 . . -177.8(5)
C22 C23 N3 C21 . . -0.6(6)
C22 C23 N3 C17 . . 177.2(5)
C13 C17 N3 C21 . . 100.3(6)
C13 C17 N3 C23 . . -77.1(6)
N3 C21 N4 C22 . . 0.6(5)
N3 C21 N4 Co2 . 4_655 -175.2(3)
C23 C22 N4 C21 . . -1.0(6)
C23 C22 N4 Co2 . 4_655 174.6(3)
N6 C24 N5 C26 . . -1.4(7)
N6 C24 N5 Co2 . . 173.8(3)
C25 C26 N5 C24 . . 2.1(8)
C25 C26 N5 Co2 . . -173.0(5)
O6 Co2 N5 C24 1_545 . -50.1(5)
O3 Co2 N5 C24 . . -156.3(4)
N4 Co2 N5 C24 4_456 . 70.9(5)
O6 Co2 N5 C26 1_545 . 124.0(6)
O3 Co2 N5 C26 . . 17.7(6)
N4 Co2 N5 C26 4_456 . -115.1(6)
C26 C25 N6 C24 . . 1.1(8)
C26 C25 N6 C27 . . 175.2(6)
N5 C24 N6 C25 . . 0.2(7)
N5 C24 N6 C27 . . -173.9(5)
C28 C27 N6 C25 . . 109.2(7)
C28 C27 N6 C24 . . -77.8(7)
O1 C7 O2 Co1 . . 33.4(7)
C1 C7 O2 Co1 . . -147.3(3)
O2 Co1 O2 C7 3 . -12E1(4)
N1 Co1 O2 C7 . . -110.4(4)
N1 Co1 O2 C7 3 . 69.6(4)
O2W Co1 O2 C7 . . -17.8(4)
O2W Co1 O2 C7 3 . 162.2(4)
O4 C8 O3 Co2 . . -1.4(6)
C3 C8 O3 Co2 . . 177.4(3)
O6 Co2 O3 C8 1_545 . 171.7(3)
N4 Co2 O3 C8 4_456 . 65.4(3)
N5 Co2 O3 C8 . . -68.9(3)
O5 C9 O6 Co2 . 1_565 -8.8(7)
C5 C9 O6 Co2 . 1_565 171.9(3)
